data_7702677
loop_
_publ_author_name
'Du, Shaowu'
'Kautz, Jason A.'
'McGrath, Thomas D.'
'Stone, F. Gordon A.'

_publ_section_title
;
 Reactivity of the molybdenacarbaborane anion
 [2,2,2,2-(CO)4-closo-2,1-MoCB10H11]--: metal oxidation versus cage
 substitution&#x2020;
;
_journal_issue 19
_journal_name_full 'Journal of the Chemical Society, Dalton Transactions'
_journal_page_first 2791
_journal_paper_doi 10.1039/b105158j
_journal_year 2001
_chemical_formula_moiety '[2,2,2,2-(CNBu^t^)~4~-2-I-closo-2,1-MoCB~10~H~11~]'
_chemical_formula_sum 'C21.5 H48 B10 Cl I Mo N4'
_chemical_formula_weight 729.03
_space_group_IT_number 14
_space_group_name_Hall '-P 2ybc'
_space_group_name_H-M_alt 'P 1 21/c 1'
_symmetry_cell_setting monoclinic
_symmetry_space_group_name_H-M 'P 1 21/c 1'
_atom_sites_solution_hydrogens geom
_atom_sites_solution_primary direct
_atom_sites_solution_secondary difmap
_audit_creation_method SHELXL-97
_cell_angle_alpha 90.00
_cell_angle_beta 114.01(8)
_cell_angle_gamma 90.00
_cell_formula_units_Z 4
_cell_length_a 17.1449(14)
_cell_length_b 12.0556(18)
_cell_length_c 20.686(2)
_cell_measurement_reflns_used 25
_cell_measurement_temperature 173(2)
_cell_measurement_theta_max 21.5
_cell_measurement_theta_min 6.2
_cell_volume 3906(3)
_computing_cell_refinement 'Enraf-Nonius CAD4 (1989)'
_computing_data_collection 'Enraf-Nonius CAD4 (1989)'
_computing_data_reduction 'XCAD4 Siemens Software (Harms, 1993)'
_computing_molecular_graphics 'XP in SHELXTL-PC (Bruker, 1995)'
_computing_publication_material 'SHELXL-97 (Sheldrick, 1997)'
_computing_structure_refinement 'SHELXL-97 (Sheldrick, 1997)'
_computing_structure_solution 'SHELXS-97 (Sheldrick, 1997)'
_diffrn_ambient_temperature 173(2)
_diffrn_measured_fraction_theta_full 0.997
_diffrn_measured_fraction_theta_max 0.997
_diffrn_measurement_device_type 'Enraf-Nonius CAD4'
_diffrn_measurement_method w-4/3q
_diffrn_radiation_monochromator graphite
_diffrn_radiation_source 'fine-focus sealed tube'
_diffrn_radiation_type MoK\a
_diffrn_radiation_wavelength 0.71073
_diffrn_reflns_av_R_equivalents 0.0391
_diffrn_reflns_av_sigmaI/netI 0.0774
_diffrn_reflns_limit_h_max 20
_diffrn_reflns_limit_h_min 0
_diffrn_reflns_limit_k_max 14
_diffrn_reflns_limit_k_min 0
_diffrn_reflns_limit_l_max 22
_diffrn_reflns_limit_l_min -24
_diffrn_reflns_number 7092
_diffrn_reflns_theta_full 24.96
_diffrn_reflns_theta_max 24.96
_diffrn_reflns_theta_min 2.60
_diffrn_standards_decay_% 5.0
_diffrn_standards_interval_time 120
_diffrn_standards_number 3
_exptl_absorpt_coefficient_mu 1.212
_exptl_absorpt_correction_T_max 0.88339
_exptl_absorpt_correction_T_min 0.61883
_exptl_absorpt_correction_type 'Numerical, SHELXTL-PC vs 5.03 1995'
_exptl_crystal_colour orange
_exptl_crystal_density_diffrn 1.240
_exptl_crystal_density_method 'not measured'
_exptl_crystal_description prisms
_exptl_crystal_F_000 1468
_exptl_crystal_size_max 0.38
_exptl_crystal_size_mid 0.38
_exptl_crystal_size_min 0.04
_refine_diff_density_max 0.630
_refine_diff_density_min -0.682
_refine_diff_density_rms 0.097
_refine_ls_extinction_method none
_refine_ls_goodness_of_fit_ref 1.070
_refine_ls_hydrogen_treatment mixed
_refine_ls_matrix_type full
_refine_ls_number_parameters 379
_refine_ls_number_reflns 6849
_refine_ls_number_restraints 0
_refine_ls_restrained_S_all 1.070
_refine_ls_R_factor_all 0.1053
_refine_ls_R_factor_gt 0.0567
_refine_ls_shift/su_max 0.001
_refine_ls_shift/su_mean 0.000
_refine_ls_structure_factor_coef Fsqd
_refine_ls_weighting_details 'calc w=1/[\s^2^(Fo^2^)+(0.0012P)^2^+13.2881P] where P=(Fo^2^+2Fc^2^)/3'
_refine_ls_weighting_scheme calc
_refine_ls_wR_factor_gt 0.0874
_refine_ls_wR_factor_ref 0.0998
_reflns_number_gt 4440
_reflns_number_total 6849
_reflns_threshold_expression >2sigma(I)
_cod_data_source_file b105158j-1.txt
_cod_data_source_block 3
_cod_depositor_comments
;
The following automatic conversions were performed:

data name '_atom_site_symetry_multiplicity' was replaced with
'_atom_site_symmetry_multiplicity' as specified in the replacement
file
'/home/saulius/struct/COD-crude-data/automatic-downloads/DataCite-retrospective/RSC/depositions/lib/lists/replacement-tags.lst'.

Automatic conversion script
Id: cif_correct_tags 6909 2019-04-08 15:41:33Z antanas 

The following automatic conversions were performed:

data item '_symmetry_cell_setting' value 'Monoclinic' was changed to
'monoclinic' in accordance with the
/home/saulius/struct/COD-crude-data/automatic-downloads/DataCite-retrospective/RSC/depositions/lib/dictionaries/cif_core.dic
dictionary named 'cif_core.dic' version 2.4.2 last updated on
2011-04-26.

Automatic conversion script
Id: cif_fix_values 6909 2019-04-08 15:41:33Z antanas 
;
_cod_original_cell_volume 3905.8(8)
_cod_original_sg_symbol_H-M P2(1)/c
_cod_original_formula_sum 'C21.50 H48 B10 Cl I Mo N4'
_cod_database_code 7702677

loop_
_symmetry_equiv_pos_as_xyz
'x, y, z'
'-x, y+1/2, -z+1/2'
'-x, -y, -z'
'x, -y-1/2, z-1/2'

loop_
_atom_site_label
_atom_site_type_symbol
_atom_site_fract_x
_atom_site_fract_y
_atom_site_fract_z
_atom_site_U_iso_or_equiv
_atom_site_adp_type
_atom_site_occupancy
_atom_site_symmetry_multiplicity
_atom_site_calc_flag
_atom_site_refinement_flags
Mo Mo 0.20562(3) 0.01921(4) 0.17828(3) 0.02913(13) Uani 1 1 d .
B5 B 0.1444(4) -0.0273(6) 0.0526(3) 0.0297(16) Uani 1 1 d .
H5 H 0.1171 0.0508 0.0253 0.036 Uiso 1 1 calc R
C1 C 0.0959(4) -0.0981(6) 0.0934(3) 0.0468(18) Uani 1 1 d .
H1 H 0.0357 -0.0669 0.0936 0.056 Uiso 1 1 calc R
B2 B 0.1680(5) -0.1726(6) 0.1642(4) 0.0389(19) Uani 1 1 d .
H2 H 0.1561 -0.1952 0.2109 0.047 Uiso 1 1 calc R
B3 B 0.2736(5) -0.1429(6) 0.1652(4) 0.0359(18) Uani 1 1 d .
H3 H 0.3338 -0.1471 0.2128 0.043 Uiso 1 1 calc R
B4 B 0.2550(5) -0.0469(7) 0.0932(4) 0.042(2) Uani 1 1 d .
H4 H 0.3017 0.0148 0.0921 0.050 Uiso 1 1 calc R
B7 B 0.2183(6) -0.2651(7) 0.1268(4) 0.055(2) Uani 1 1 d .
H7 H 0.2434 -0.3453 0.1521 0.066 Uiso 1 1 calc R
B6 B 0.1080(5) -0.2394(6) 0.0844(4) 0.044(2) Uani 1 1 d .
H6 H 0.0601 -0.3019 0.0818 0.053 Uiso 1 1 calc R
B10 B 0.0909(5) -0.1484(6) 0.0140(4) 0.0397(19) Uani 1 1 d .
H10 H 0.0320 -0.1507 -0.0348 0.048 Uiso 1 1 calc R
B9 B 0.1912(5) -0.1172(7) 0.0141(4) 0.044(2) Uani 1 1 d .
H9 H 0.1981 -0.0984 -0.0353 0.052 Uiso 1 1 calc R
B8 B 0.2687(5) -0.1910(8) 0.0834(4) 0.053(2) Uani 1 1 d .
H8 H 0.3268 -0.2224 0.0792 0.064 Uiso 1 1 calc R
B11 B 0.1688(5) -0.2519(7) 0.0342(4) 0.045(2) Uani 1 1 d .
H11 H 0.1612 -0.3224 -0.0016 0.054 Uiso 1 1 calc R
I I 0.23631(4) 0.19974(5) 0.28013(3) 0.0725(2) Uani 1 1 d .
C10 C 0.0912(4) 0.0410(6) 0.1926(3) 0.0437(18) Uani 1 1 d .
N10 N 0.0319(4) 0.0535(5) 0.2043(3) 0.0556(17) Uani 1 1 d .
C11 C -0.0369(5) 0.0899(8) 0.2247(4) 0.071(3) Uani 1 1 d .
C12 C -0.0631(5) 0.2055(8) 0.1919(4) 0.087(3) Uani 1 1 d .
H12A H -0.0161 0.2558 0.2128 0.130 Uiso 1 1 calc R
H12B H -0.1110 0.2316 0.2005 0.130 Uiso 1 1 calc R
H12C H -0.0788 0.2013 0.1418 0.130 Uiso 1 1 calc R
C13 C 0.0016(6) 0.0936(10) 0.3060(4) 0.125(5) Uani 1 1 d .
H13A H 0.0155 0.0197 0.3244 0.187 Uiso 1 1 calc R
H13B H -0.0392 0.1252 0.3217 0.187 Uiso 1 1 calc R
H13C H 0.0523 0.1382 0.3228 0.187 Uiso 1 1 calc R
C14 C -0.1089(5) 0.0070(9) 0.1955(5) 0.107(4) Uani 1 1 d .
H14A H -0.0900 -0.0637 0.2178 0.160 Uiso 1 1 calc R
H14B H -0.1261 -0.0003 0.1454 0.160 Uiso 1 1 calc R
H14C H -0.1565 0.0322 0.2048 0.160 Uiso 1 1 calc R
C20 C 0.2566(4) -0.0549(5) 0.2798(3) 0.0359(16) Uani 1 1 d .
N20 N 0.2885(3) -0.0913(4) 0.3350(3) 0.0409(14) Uani 1 1 d .
C21 C 0.3373(5) -0.1289(6) 0.4066(3) 0.0488(19) Uani 1 1 d .
C22 C 0.4294(5) -0.1019(10) 0.4222(5) 0.121(4) Uani 1 1 d .
H22A H 0.4354 -0.0233 0.4183 0.182 Uiso 1 1 calc R
H22B H 0.4460 -0.1396 0.3889 0.182 Uiso 1 1 calc R
H22C H 0.4652 -0.1256 0.4693 0.182 Uiso 1 1 calc R
C23 C 0.3245(6) -0.2509(7) 0.4099(4) 0.090(3) Uani 1 1 d .
H23A H 0.3447 -0.2884 0.3788 0.135 Uiso 1 1 calc R
H23B H 0.2648 -0.2662 0.3956 0.135 Uiso 1 1 calc R
H23C H 0.3557 -0.2765 0.4575 0.135 Uiso 1 1 calc R
C24 C 0.3082(7) -0.0644(8) 0.4547(4) 0.113(4) Uani 1 1 d .
H24A H 0.3161 0.0134 0.4495 0.170 Uiso 1 1 calc R
H24B H 0.3411 -0.0862 0.5029 0.170 Uiso 1 1 calc R
H24C H 0.2489 -0.0791 0.4426 0.170 Uiso 1 1 calc R
C30 C 0.3330(4) 0.0687(5) 0.2092(3) 0.0397(16) Uani 1 1 d .
N30 N 0.4024(4) 0.0966(5) 0.2284(3) 0.0501(16) Uani 1 1 d .
C31 C 0.4873(5) 0.1472(7) 0.2569(4) 0.057(2) Uani 1 1 d .
C32 C 0.5349(7) 0.1103(11) 0.2112(7) 0.103(4) Uani 0.80 1 d P
H32A H 0.5091 0.1446 0.1655 0.155 Uiso 0.80 1 calc PR
H32B H 0.5316 0.0311 0.2059 0.155 Uiso 0.80 1 calc PR
H32C H 0.5937 0.1323 0.2339 0.155 Uiso 0.80 1 calc PR
C33 C 0.5333(8) 0.0983(12) 0.3316(6) 0.099(5) Uani 0.80 1 d P
H33A H 0.5404 0.0198 0.3283 0.148 Uiso 0.80 1 calc PR
H33B H 0.4999 0.1118 0.3585 0.148 Uiso 0.80 1 calc PR
H33C H 0.5882 0.1326 0.3548 0.148 Uiso 0.80 1 calc PR
C34 C 0.4758(7) 0.2683(8) 0.2574(9) 0.113(6) Uani 0.80 1 d P
H34A H 0.4160 0.2857 0.2363 0.169 Uiso 0.80 1 calc PR
H34B H 0.5038 0.3033 0.2309 0.169 Uiso 0.80 1 calc PR
H34C H 0.5003 0.2948 0.3053 0.169 Uiso 0.80 1 calc PR
C32A C 0.546(4) 0.082(6) 0.293(4) 0.103(4) Uani 0.20 1 d P
H32D H 0.5288 0.0418 0.3251 0.155 Uiso 0.20 1 calc PR
H32E H 0.5967 0.1238 0.3194 0.155 Uiso 0.20 1 calc PR
H32F H 0.5570 0.0311 0.2622 0.155 Uiso 0.20 1 calc PR
C33A C 0.467(3) 0.245(5) 0.309(2) 0.099(5) Uani 0.20 1 d P
H33D H 0.4144 0.2823 0.2816 0.148 Uiso 0.20 1 calc PR
H33E H 0.5128 0.2978 0.3255 0.148 Uiso 0.20 1 calc PR
H33F H 0.4625 0.2089 0.3487 0.148 Uiso 0.20 1 calc PR
C34A C 0.478(3) 0.224(4) 0.193(3) 0.113(6) Uani 0.20 1 d P
H34D H 0.4274 0.2687 0.1808 0.169 Uiso 0.20 1 calc PR
H34E H 0.4728 0.1789 0.1533 0.169 Uiso 0.20 1 calc PR
H34F H 0.5269 0.2708 0.2062 0.169 Uiso 0.20 1 calc PR
C40 C 0.1789(4) 0.1683(5) 0.1194(3) 0.0442(18) Uani 1 1 d .
N40 N 0.1720(4) 0.2514(5) 0.0903(3) 0.0522(16) Uani 1 1 d .
C41 C 0.1670(5) 0.3642(6) 0.0625(4) 0.061(2) Uani 1 1 d .
C42 C 0.1429(6) 0.3562(8) -0.0162(4) 0.099(3) Uani 1 1 d .
H42A H 0.0868 0.3247 -0.0389 0.149 Uiso 1 1 calc R
H42B H 0.1833 0.3098 -0.0247 0.149 Uiso 1 1 calc R
H42C H 0.1433 0.4289 -0.0350 0.149 Uiso 1 1 calc R
C43 C 0.0986(6) 0.4223(7) 0.0791(5) 0.101(3) Uani 1 1 d .
H43A H 0.0443 0.3878 0.0529 0.152 Uiso 1 1 calc R
H43B H 0.0959 0.4990 0.0660 0.152 Uiso 1 1 calc R
H43C H 0.1123 0.4166 0.1288 0.152 Uiso 1 1 calc R
C44 C 0.2556(5) 0.4153(6) 0.1018(4) 0.076(3) Uani 1 1 d .
H44A H 0.2685 0.4189 0.1514 0.114 Uiso 1 1 calc R
H44B H 0.2564 0.4887 0.0841 0.114 Uiso 1 1 calc R
H44C H 0.2975 0.3702 0.0944 0.114 Uiso 1 1 calc R
Cl1 Cl 0.4231(12) 0.0641(18) -0.0662(13) 0.167(8) Uani 0.25 1 d P
Cl1A Cl 0.3680(10) 0.0463(11) -0.1007(8) 0.098(4) Uani 0.25 1 d P
Cl2 Cl 0.3755(4) 0.2120(5) 0.0061(3) 0.120(2) Uani 0.50 1 d P
C50 C 0.3503(14) 0.097(2) -0.0410(10) 0.132(10) Uani 0.50 1 d P
H50A H 0.3424 0.0373 -0.0127 0.158 Uiso 0.50 1 calc PR
H50B H 0.2969 0.1075 -0.0820 0.158 Uiso 0.50 1 calc PR

loop_
_atom_site_aniso_label
_atom_site_aniso_U_11
_atom_site_aniso_U_22
_atom_site_aniso_U_33
_atom_site_aniso_U_23
_atom_site_aniso_U_13
_atom_site_aniso_U_12
Mo 0.0260(3) 0.0268(3) 0.0271(3) -0.0038(2) 0.0031(2) 0.0000(3)
B5 0.030(4) 0.024(3) 0.025(3) -0.002(3) -0.001(3) 0.000(3)
C1 0.031(4) 0.057(5) 0.042(4) -0.018(3) 0.004(3) 0.006(3)
B2 0.039(4) 0.040(5) 0.036(4) 0.000(3) 0.013(3) -0.016(4)
B3 0.031(4) 0.042(4) 0.029(4) 0.002(3) 0.006(3) 0.009(4)
B4 0.032(4) 0.056(5) 0.032(4) 0.005(4) 0.007(3) -0.010(4)
B7 0.069(6) 0.032(5) 0.045(5) 0.003(4) 0.001(4) 0.017(4)
B6 0.052(5) 0.030(4) 0.049(5) -0.008(4) 0.019(4) -0.021(4)
B10 0.038(4) 0.039(4) 0.035(4) -0.018(3) 0.008(3) -0.009(4)
B9 0.044(5) 0.059(5) 0.030(4) -0.004(4) 0.017(4) -0.007(4)
B8 0.036(5) 0.079(6) 0.039(4) -0.007(5) 0.009(4) 0.024(5)
B11 0.053(5) 0.040(5) 0.038(4) -0.011(4) 0.016(4) 0.010(4)
I 0.0830(4) 0.0552(3) 0.0547(3) -0.0304(3) 0.0028(3) 0.0040(3)
C10 0.037(4) 0.056(5) 0.034(3) -0.014(3) 0.010(3) 0.015(4)
N10 0.048(4) 0.079(5) 0.038(3) -0.016(3) 0.016(3) 0.016(3)
C11 0.059(5) 0.118(8) 0.041(4) 0.000(5) 0.023(4) 0.037(6)
C12 0.073(6) 0.122(8) 0.063(5) -0.032(6) 0.026(5) 0.033(6)
C13 0.101(8) 0.226(13) 0.047(5) -0.010(7) 0.030(5) 0.059(9)
C14 0.053(5) 0.161(11) 0.105(7) 0.050(8) 0.031(5) 0.009(7)
C20 0.036(4) 0.040(4) 0.032(3) -0.008(3) 0.013(3) -0.008(3)
N20 0.042(3) 0.051(4) 0.031(3) 0.001(3) 0.016(3) -0.008(3)
C21 0.056(5) 0.060(5) 0.025(3) 0.010(3) 0.011(3) -0.001(4)
C22 0.051(6) 0.208(13) 0.077(6) 0.042(8) -0.002(5) -0.026(7)
C23 0.124(8) 0.069(6) 0.064(6) 0.019(5) 0.025(6) 0.002(6)
C24 0.197(12) 0.113(8) 0.050(5) 0.010(5) 0.072(7) 0.034(8)
C30 0.042(4) 0.033(4) 0.034(3) 0.006(3) 0.005(3) -0.012(3)
N30 0.038(3) 0.043(4) 0.054(4) 0.006(3) 0.002(3) -0.021(3)
C31 0.034(4) 0.063(5) 0.061(5) 0.002(4) 0.007(4) -0.025(4)
C32 0.080(8) 0.126(11) 0.122(10) -0.040(9) 0.059(8) -0.059(8)
C33 0.063(8) 0.116(11) 0.078(8) 0.023(8) -0.011(6) -0.046(8)
C34 0.052(7) 0.040(7) 0.223(18) -0.008(8) 0.032(10) -0.032(6)
C32A 0.080(8) 0.126(11) 0.122(10) -0.040(9) 0.059(8) -0.059(8)
C33A 0.063(8) 0.116(11) 0.078(8) 0.023(8) -0.011(6) -0.046(8)
C34A 0.052(7) 0.040(7) 0.223(18) -0.008(8) 0.032(10) -0.032(6)
C40 0.050(4) 0.032(4) 0.035(4) -0.004(3) 0.001(3) -0.005(3)
N40 0.057(4) 0.030(3) 0.050(4) -0.002(3) 0.002(3) -0.001(3)
C41 0.054(5) 0.035(4) 0.069(5) 0.008(4) -0.001(4) -0.002(4)
C42 0.099(7) 0.103(8) 0.061(6) 0.024(5) -0.003(5) -0.034(6)
C43 0.093(7) 0.043(5) 0.143(9) -0.002(6) 0.022(7) 0.024(5)
C44 0.068(6) 0.038(5) 0.094(6) 0.002(4) 0.004(5) -0.010(4)
Cl1 0.143(17) 0.151(16) 0.22(2) -0.012(15) 0.093(16) 0.028(14)
Cl1A 0.130(13) 0.056(7) 0.114(10) 0.023(7) 0.055(9) 0.014(8)
Cl2 0.136(5) 0.096(4) 0.096(4) -0.008(3) 0.016(4) -0.023(4)
C50 0.14(2) 0.20(3) 0.061(12) 0.037(15) 0.039(13) -0.09(2)

loop_
_atom_type_symbol
_atom_type_description
_atom_type_scat_dispersion_real
_atom_type_scat_dispersion_imag
_atom_type_scat_source
C C 0.0033 0.0016 'International Tables Vol C Tables 4.2.6.8 and 6.1.1.4'
H H 0.0000 0.0000 'International Tables Vol C Tables 4.2.6.8 and 6.1.1.4'
B B 0.0013 0.0007 'International Tables Vol C Tables 4.2.6.8 and 6.1.1.4'
N N 0.0061 0.0033 'International Tables Vol C Tables 4.2.6.8 and 6.1.1.4'
Cl Cl 0.1484 0.1585 'International Tables Vol C Tables 4.2.6.8 and 6.1.1.4'
Mo Mo -1.6832 0.6857 'International Tables Vol C Tables 4.2.6.8 and 6.1.1.4'
I I -0.4742 1.8119 'International Tables Vol C Tables 4.2.6.8 and 6.1.1.4'

loop_
_geom_angle_atom_site_label_1
_geom_angle_atom_site_label_2
_geom_angle_atom_site_label_3
_geom_angle
_geom_angle_publ_flag
C30 Mo C40 83.6(3) y
C30 Mo C10 146.2(2) y
C40 Mo C10 88.8(3) y
C30 Mo C20 81.9(2) y
C40 Mo C20 146.7(2) y
C10 Mo C20 86.9(2) y
C30 Mo B3 76.6(3) y
C40 Mo B3 130.1(3) y
C10 Mo B3 130.7(3) y
C20 Mo B3 74.9(2) y
C30 Mo B4 71.4(3) y
C40 Mo B4 85.3(3) y
C10 Mo B4 140.7(2) y
C20 Mo B4 117.7(2) y
B3 Mo B4 45.0(2) ?
C30 Mo B2 120.6(3) y
C40 Mo B2 140.3(2) y
C10 Mo B2 85.3(3) y
C20 Mo B2 72.2(2) y
B3 Mo B2 45.7(3) ?
B4 Mo B2 75.2(3) ?
C30 Mo C1 142.0(2) y
C40 Mo C1 99.0(2) y
C10 Mo C1 71.6(2) y
C20 Mo C1 110.9(2) y
B3 Mo C1 73.0(2) ?
B4 Mo C1 71.0(2) ?
B2 Mo C1 42.1(2) ?
C30 Mo B5 109.5(2) y
C40 Mo B5 71.5(2) y
C10 Mo B5 99.0(2) y
C20 Mo B5 141.7(2) y
B3 Mo B5 72.8(2) ?
B4 Mo B5 42.5(2) ?
B2 Mo B5 70.7(2) ?
C1 Mo B5 39.4(2) ?
C30 Mo I 73.04(19) y
C40 Mo I 73.46(17) y
C10 Mo I 73.26(18) y
C20 Mo I 73.65(16) y
B3 Mo I 138.64(17) y
B4 Mo I 140.21(19) y
B2 Mo I 140.31(18) y
C1 Mo I 144.22(16) y
B5 Mo I 144.30(17) y
C1 B5 B9 109.8(5) ?
C1 B5 B10 61.1(4) ?
B9 B5 B10 61.1(4) ?
C1 B5 B4 111.1(5) ?
B9 B5 B4 61.3(4) ?
B10 B5 B4 112.0(5) ?
C1 B5 Mo 70.2(3) ?
B9 B5 Mo 123.9(4) ?
B10 B5 Mo 126.9(4) ?
B4 B5 Mo 66.9(3) ?
B5 C1 B10 62.1(4) ?
B5 C1 B2 111.5(5) ?
B10 C1 B2 111.5(5) ?
B5 C1 B6 110.3(5) ?
B10 C1 B6 60.9(4) ?
B2 C1 B6 60.5(4) ?
B5 C1 Mo 70.4(3) ?
B10 C1 Mo 128.1(4) ?
B2 C1 Mo 67.4(3) ?
B6 C1 Mo 123.8(4) ?
C1 B2 B6 59.8(4) ?
C1 B2 B7 105.3(5) ?
B6 B2 B7 60.0(4) ?
C1 B2 B3 105.6(5) ?
B6 B2 B3 107.4(5) ?
B7 B2 B3 58.3(4) ?
C1 B2 Mo 70.5(3) ?
B6 B2 Mo 126.0(4) ?
B7 B2 Mo 120.6(5) ?
B3 B2 Mo 66.0(3) ?
B7 B3 B8 58.9(5) ?
B7 B3 B4 106.4(5) ?
B8 B3 B4 59.6(4) ?
B7 B3 B2 58.9(4) ?
B8 B3 B2 105.3(5) ?
B4 B3 B2 105.8(5) ?
B7 B3 Mo 123.3(5) ?
B8 B3 Mo 123.6(4) ?
B4 B3 Mo 68.5(3) ?
B2 B3 Mo 68.3(3) ?
B5 B4 B9 58.6(4) ?
B5 B4 B8 104.2(5) ?
B9 B4 B8 59.2(4) ?
B5 B4 B3 105.9(5) ?
B9 B4 B3 106.9(5) ?
B8 B4 B3 58.8(4) ?
B5 B4 Mo 70.6(3) ?
B9 B4 Mo 124.8(4) ?
B8 B4 Mo 121.0(5) ?
B3 B4 Mo 66.5(3) ?
B8 B7 B3 60.6(5) ?
B8 B7 B6 108.2(5) ?
B3 B7 B6 110.5(5) ?
B8 B7 B11 60.5(5) ?
B3 B7 B11 110.4(6) ?
B6 B7 B11 59.7(4) ?
B8 B7 B2 109.7(6) ?
B3 B7 B2 62.8(4) ?
B6 B7 B2 59.4(4) ?
B11 B7 B2 108.3(5) ?
C1 B6 B2 59.8(4) ?
C1 B6 B10 59.1(4) ?
B2 B6 B10 109.4(5) ?
C1 B6 B11 105.9(5) ?
B2 B6 B11 109.6(6) ?
B10 B6 B11 60.0(4) ?
C1 B6 B7 105.7(5) ?
B2 B6 B7 60.6(4) ?
B10 B6 B7 108.0(6) ?
B11 B6 B7 60.1(4) ?
C1 B10 B5 56.8(4) ?
C1 B10 B11 106.6(5) ?
B5 B10 B11 106.2(5) ?
C1 B10 B6 60.0(4) ?
B5 B10 B6 105.4(5) ?
B11 B10 B6 60.1(4) ?
C1 B10 B9 104.7(5) ?
B5 B10 B9 59.0(4) ?
B11 B10 B9 60.1(4) ?
B6 B10 B9 107.5(6) ?
B5 B9 B8 106.5(5) ?
B5 B9 B11 106.6(5) ?
B8 B9 B11 60.1(5) ?
B5 B9 B10 59.8(4) ?
B8 B9 B10 108.0(6) ?
B11 B9 B10 59.7(4) ?
B5 B9 B4 60.1(4) ?
B8 B9 B4 60.6(4) ?
B11 B9 B4 109.7(5) ?
B10 B9 B4 109.9(5) ?
B7 B8 B9 108.3(6) ?
B7 B8 B11 60.6(5) ?
B9 B8 B11 60.1(4) ?
B7 B8 B3 60.5(4) ?
B9 B8 B3 110.0(5) ?
B11 B8 B3 110.3(6) ?
B7 B8 B4 109.2(6) ?
B9 B8 B4 60.2(4) ?
B11 B8 B4 109.3(5) ?
B3 B8 B4 61.6(4) ?
B10 B11 B6 60.0(4) ?
B10 B11 B9 60.2(4) ?
B6 B11 B9 107.5(5) ?
B10 B11 B8 108.1(5) ?
B6 B11 B8 107.3(5) ?
B9 B11 B8 59.7(5) ?
B10 B11 B7 108.0(5) ?
B6 B11 B7 60.1(5) ?
B9 B11 B7 106.7(6) ?
B8 B11 B7 58.9(5) ?
N10 C10 Mo 176.2(5) ?
C10 N10 C11 169.2(8) ?
N10 C11 C14 107.9(7) ?
N10 C11 C12 105.5(7) ?
C14 C11 C12 112.3(7) ?
N10 C11 C13 106.6(6) ?
C14 C11 C13 112.0(8) ?
C12 C11 C13 112.1(8) ?
N20 C20 Mo 175.7(6) ?
C20 N20 C21 173.4(7) ?
N20 C21 C23 108.8(6) ?
N20 C21 C24 107.9(6) ?
C23 C21 C24 112.7(7) ?
N20 C21 C22 105.6(6) ?
C23 C21 C22 111.3(8) ?
C24 C21 C22 110.3(8) ?
N30 C30 Mo 177.5(6) ?
C30 N30 C31 171.4(7) ?
C32A C31 N30 114(3) ?
C32A C31 C34 134(3) ?
N30 C31 C34 107.6(7) ?
C32A C31 C33 37(2) ?
N30 C31 C33 105.3(6) ?
C34 C31 C33 112.9(10) ?
C32A C31 C32 72(3) ?
N30 C31 C32 108.7(7) ?
C34 C31 C32 113.2(9) ?
C33 C31 C32 108.8(10) ?
C32A C31 C34A 131(3) ?
N30 C31 C34A 99.2(16) ?
C34 C31 C34A 56.7(19) ?
C33 C31 C34A 155.4(17) ?
C32 C31 C34A 64(2) ?
C32A C31 C33A 112(3) ?
N30 C31 C33A 96.7(16) ?
C34 C31 C33A 42.1(15) ?
C33 C31 C33A 77.6(16) ?
C32 C31 C33A 150.4(17) ?
C34A C31 C33A 98(3) ?
N40 C40 Mo 173.9(6) ?
C40 N40 C41 172.3(7) ?
N40 C41 C42 108.0(6) ?
N40 C41 C43 105.5(7) ?
C42 C41 C43 112.0(7) ?
N40 C41 C44 106.1(6) ?
C42 C41 C44 112.0(7) ?
C43 C41 C44 112.7(7) ?
Cl1A Cl1 C50 68(2) ?
Cl1 C50 Cl2 110.6(14) ?

loop_
_geom_bond_atom_site_label_1
_geom_bond_atom_site_label_2
_geom_bond_distance
_geom_bond_publ_flag
Mo C30 2.097(7) y
Mo C40 2.113(7) y
Mo C10 2.116(7) y
Mo C20 2.117(6) y
Mo B3 2.346(7) y
Mo B4 2.380(8) y
Mo B2 2.386(7) y
Mo C1 2.437(6) y
Mo B5 2.441(6) y
Mo I 2.9241(9) y
B5 C1 1.645(9) ?
B5 B9 1.722(10) ?
B5 B10 1.736(9) ?
B5 B4 1.749(9) ?
C1 B10 1.719(9) ?
C1 B2 1.734(10) ?
C1 B6 1.735(10) ?
B2 B6 1.747(10) ?
B2 B7 1.768(11) ?
B2 B3 1.836(10) ?
B3 B7 1.757(11) ?
B3 B8 1.760(10) ?
B3 B4 1.811(10) ?
B4 B9 1.769(10) ?
B4 B8 1.776(12) ?
B7 B8 1.729(12) ?
B7 B6 1.758(11) ?
B7 B11 1.759(10) ?
B6 B10 1.750(10) ?
B6 B11 1.751(11) ?
B10 B11 1.750(10) ?
B10 B9 1.759(10) ?
B9 B8 1.750(11) ?
B9 B11 1.757(11) ?
B8 B11 1.757(11) ?
C10 N10 1.147(7) ?
N10 C11 1.473(9) ?
C11 C14 1.511(12) ?
C11 C12 1.535(12) ?
C11 C13 1.537(10) ?
C20 N20 1.134(7) ?
N20 C21 1.446(8) ?
C21 C23 1.492(10) ?
C21 C24 1.499(10) ?
C21 C22 1.514(10) ?
C30 N30 1.142(7) ?
N30 C31 1.462(8) ?
C31 C32A 1.25(7) ?
C31 C34 1.474(13) ?
C31 C33 1.538(13) ?
C31 C32 1.545(13) ?
C31 C34A 1.56(5) ?
C31 C33A 1.72(6) ?
C40 N40 1.151(8) ?
N40 C41 1.465(8) ?
C41 C42 1.512(10) ?
C41 C43 1.520(11) ?
C41 C44 1.530(9) ?
Cl1 Cl1A 0.95(2) ?
Cl1 C50 1.59(3) ?
Cl2 C50 1.65(2) ?
